data_4064750
loop_
_publ_author_name
'Cautivo, Teresa'
'Klahn, Hugo'
'Godoy, Fernando'
'L\'opez, Concepci\'on'
'Font-Bard\'ia, Merc\`e'
'Calvet, Teresa'
'Gutierrez-Puebla, Enrique'
'Monge, Angeles'

_publ_section_title
;
 A New Cyclometalation Motif: Synthesis, Characterization, Structures, and
 Reactivity of Pallada- and Platinacycles with a Bidentate
 {C(sp2,cyrhetrene),N}&#x2212;Ligand
;
_journal_issue 21
_journal_name_full Organometallics
_journal_page_first 5578
_journal_paper_doi 10.1021/om200310r
_journal_volume 30
_journal_year 2011
_chemical_formula_sum 'C31.5 H23 Cl2 N O3 P Pd Re'
_chemical_formula_weight 857.98
_chemical_name_systematic
;
 ?
;
_space_group_IT_number 15
_symmetry_cell_setting monoclinic
_symmetry_space_group_name_Hall '-C 2yc'
_symmetry_space_group_name_H-M 'C 1 2/c 1'
_atom_sites_solution_hydrogens geom
_atom_sites_solution_primary direct
_atom_sites_solution_secondary difmap
_audit_creation_method SHELXL-97
_cell_angle_alpha 90.00
_cell_angle_beta 116.8010(10)
_cell_angle_gamma 90.00
_cell_formula_units_Z 8
_cell_length_a 37.933(3)
_cell_length_b 9.1354(7)
_cell_length_c 19.5917(16)
_cell_measurement_reflns_used 8812
_cell_measurement_temperature 293(2)
_cell_measurement_theta_max 27.22
_cell_measurement_theta_min 2.21
_cell_volume 6059.9(8)
_computing_cell_refinement 'Bruker SMART'
_computing_data_collection 'Bruker SMART'
_computing_data_reduction 'Bruker SAINT'
_computing_molecular_graphics 'Bruker SHELXTL'
_computing_publication_material 'Bruker SHELXTL'
_computing_structure_refinement 'SHELXL-97 (Sheldrick, 2008)'
_computing_structure_solution 'SHELXS-97 (Sheldrick, 2008)'
_diffrn_ambient_temperature 293(2)
_diffrn_measured_fraction_theta_full 0.903
_diffrn_measured_fraction_theta_max 0.903
_diffrn_measurement_device_type 'CCD area detector'
_diffrn_measurement_method 'phi and omega scans'
_diffrn_radiation_monochromator graphite
_diffrn_radiation_source 'fine-focus sealed tube'
_diffrn_radiation_type MoK\a
_diffrn_radiation_wavelength 0.71073
_diffrn_reflns_av_R_equivalents 0.0340
_diffrn_reflns_av_sigmaI/netI 0.0402
_diffrn_reflns_limit_h_max 49
_diffrn_reflns_limit_h_min -49
_diffrn_reflns_limit_k_max 11
_diffrn_reflns_limit_k_min -11
_diffrn_reflns_limit_l_max 24
_diffrn_reflns_limit_l_min -25
_diffrn_reflns_number 22909
_diffrn_reflns_theta_full 28.04
_diffrn_reflns_theta_max 28.04
_diffrn_reflns_theta_min 2.31
_exptl_absorpt_coefficient_mu 4.848
_exptl_absorpt_correction_T_max 0.234
_exptl_absorpt_correction_T_min 0.111
_exptl_absorpt_correction_type multi-scan
_exptl_absorpt_process_details sadabs
_exptl_crystal_colour red
_exptl_crystal_density_diffrn 1.881
_exptl_crystal_density_method 'not measured'
_exptl_crystal_description prism
_exptl_crystal_F_000 3304
_exptl_crystal_size_max 0.50
_exptl_crystal_size_mid 0.50
_exptl_crystal_size_min 0.30
_refine_diff_density_max 0.698
_refine_diff_density_min -0.889
_refine_diff_density_rms 0.116
_refine_ls_extinction_coef 0.00034(2)
_refine_ls_extinction_expression Fc^*^=kFc[1+0.001xFc^2^\l^3^/sin(2\q)]^-1/4^
_refine_ls_extinction_method SHELXL
_refine_ls_goodness_of_fit_ref 1.052
_refine_ls_hydrogen_treatment noref
_refine_ls_matrix_type full
_refine_ls_number_parameters 367
_refine_ls_number_reflns 6629
_refine_ls_number_restraints 0
_refine_ls_restrained_S_all 1.052
_refine_ls_R_factor_all 0.0561
_refine_ls_R_factor_gt 0.0366
_refine_ls_shift/su_max 0.001
_refine_ls_shift/su_mean 0.000
_refine_ls_structure_factor_coef Fsqd
_refine_ls_weighting_details 'calc w=1/[\s^2^(Fo^2^)+(0.0289P)^2^+24.3025P] where P=(Fo^2^+2Fc^2^)/3'
_refine_ls_weighting_scheme calc
_refine_ls_wR_factor_gt 0.0701
_refine_ls_wR_factor_ref 0.0748
_reflns_number_gt 5321
_reflns_number_total 6629
_reflns_threshold_expression >2sigma(I)
_cod_data_source_file om200310r_si_001.cif
_cod_data_source_block tc3
_cod_depositor_comments
;
The following automatic conversions were performed:

'_symmetry_cell_setting' value 'Monoclinic' changed to 'monoclinic'
according to /home/saulius/struct/CIF-dictionaries/cif_core.dic
dictionary named 'cif_core.dic' version 2.4.1 from 2010-06-29.

Automatic conversion script
Id: cif_fix_values 1715 2011-07-08 13:25:40Z adriana 
;
_cod_original_sg_symbol_H-M C2/c
_cod_original_formula_sum 'C31.50 H23 Cl2 N O3 P Pd Re'
_cod_database_code 4064750
_comments
;
 The crystal diffracts weakly at high angles, for this reason _diffrn_measured_fraction_theta_full_low is  0.90.
 We have not taken in account some reflexions at high angles which intensity values were negative
;

loop_
_symmetry_equiv_pos_as_xyz
'x, y, z'
'x, -y, z+1/2'
'x+1/2, y+1/2, z'
'x+1/2, -y+1/2, z+1/2'
'-x, -y, -z'
'-x, y, -z-1/2'
'-x+1/2, -y+1/2, -z'
'-x+1/2, y+1/2, -z-1/2'

loop_
_atom_site_label
_atom_site_type_symbol
_atom_site_fract_x
_atom_site_fract_y
_atom_site_fract_z
_atom_site_U_iso_or_equiv
_atom_site_adp_type
_atom_site_occupancy
_atom_site_symmetry_multiplicity
_atom_site_calc_flag
_atom_site_refinement_flags
Re1 Re 0.127056(6) 0.70001(2) 0.074188(12) 0.03788(8) Uani 1 1 d .
Pd1 Pd 0.087125(10) 0.47973(4) 0.18748(2) 0.03099(10) Uani 1 1 d .
P4 P 0.14204(4) 0.35062(14) 0.26012(7) 0.0337(3) Uani 1 1 d .
Cl1 Cl 0.06937(4) 0.47003(17) 0.28896(8) 0.0513(3) Uani 1 1 d .
C27 C 0.1396(2) 0.1213(7) 0.3550(4) 0.0704(19) Uani 1 1 d .
H27 H 0.1581 0.1728 0.3967 0.085 Uiso 1 1 calc R
C8 C 0.11358(18) 0.8984(7) 0.0416(3) 0.0568(15) Uani 1 1 d .
C14 C 0.17726(14) 0.3001(5) 0.2239(3) 0.0349(10) Uani 1 1 d .
N1 N 0.03569(11) 0.6038(5) 0.1183(2) 0.0393(10) Uani 1 1 d .
C12 C -0.02469(17) 0.7275(7) 0.0873(4) 0.0613(17) Uani 1 1 d .
H12 H -0.0445 0.7538 0.1006 0.074 Uiso 1 1 calc R
C6 C 0.1770(2) 0.7206(7) 0.0757(4) 0.0607(17) Uani 1 1 d .
C7 C 0.15082(16) 0.7612(6) 0.1796(3) 0.0435(12) Uani 1 1 d .
O1 O 0.16615(13) 0.7930(5) 0.2428(2) 0.0644(11) Uani 1 1 d .
C22 C 0.23675(17) 0.4441(7) 0.4642(3) 0.0561(15) Uani 1 1 d .
H22 H 0.2610 0.4013 0.4950 0.067 Uiso 1 1 calc R
C17 C 0.22974(17) 0.2312(7) 0.1654(3) 0.0540(15) Uani 1 1 d .
H17 H 0.2472 0.2083 0.1456 0.065 Uiso 1 1 calc R
C5 C 0.07364(16) 0.6004(6) -0.0275(3) 0.0481(13) Uani 1 1 d .
H5 H 0.0594 0.6548 -0.0716 0.058 Uiso 1 1 calc R
C25 C 0.16505(16) 0.5707(6) 0.3717(3) 0.0466(13) Uani 1 1 d .
H25 H 0.1411 0.6155 0.3404 0.056 Uiso 1 1 calc R
C9 C 0.03422(15) 0.6486(6) 0.0509(3) 0.0418(12) Uani 1 1 d .
C21 C 0.21141(16) 0.3781(7) 0.3970(3) 0.0521(14) Uani 1 1 d .
H21 H 0.2187 0.2909 0.3824 0.063 Uiso 1 1 calc R
C23 C 0.22647(18) 0.5720(7) 0.4858(3) 0.0571(15) Uani 1 1 d .
H23 H 0.2436 0.6163 0.5316 0.069 Uiso 1 1 calc R
C24 C 0.19066(18) 0.6359(7) 0.4399(4) 0.0606(16) Uani 1 1 d .
H24 H 0.1836 0.7234 0.4547 0.073 Uiso 1 1 calc R
C2 C 0.09559(13) 0.4978(5) 0.0946(3) 0.0342(10) Uani 1 1 d .
C4 C 0.10655(16) 0.5115(6) -0.0126(3) 0.0473(13) Uani 1 1 d .
H4 H 0.1177 0.4961 -0.0457 0.057 Uiso 1 1 calc R
C20 C 0.17491(14) 0.4400(6) 0.3505(3) 0.0378(11) Uani 1 1 d .
C19 C 0.20400(14) 0.4020(6) 0.2238(3) 0.0425(12) Uani 1 1 d .
H19 H 0.2044 0.4950 0.2434 0.051 Uiso 1 1 calc R
C18 C 0.23029(16) 0.3687(7) 0.1951(3) 0.0529(14) Uani 1 1 d .
H18 H 0.2483 0.4385 0.1957 0.063 Uiso 1 1 calc R
C10 C 0.00303(16) 0.7334(7) 0.0005(3) 0.0539(15) Uani 1 1 d .
H10 H 0.0019 0.7633 -0.0458 0.065 Uiso 1 1 calc R
C1 C 0.06620(14) 0.5916(6) 0.0380(3) 0.0410(12) Uani 1 1 d .
C13 C 0.00652(15) 0.6427(7) 0.1355(3) 0.0489(13) Uani 1 1 d .
H13 H 0.0074 0.6112 0.1814 0.059 Uiso 1 1 calc R
C11 C -0.02627(17) 0.7725(8) 0.0200(4) 0.0672(18) Uani 1 1 d .
H11 H -0.0473 0.8301 -0.0131 0.081 Uiso 1 1 calc R
C15 C 0.17761(16) 0.1616(6) 0.1946(3) 0.0464(13) Uani 1 1 d .
H15 H 0.1602 0.0907 0.1951 0.056 Uiso 1 1 calc R
C3 C 0.12011(14) 0.4488(6) 0.0617(3) 0.0384(11) Uani 1 1 d .
H3 H 0.1416 0.3859 0.0849 0.046 Uiso 1 1 calc R
C16 C 0.20318(17) 0.1278(7) 0.1651(3) 0.0557(15) Uani 1 1 d .
H16 H 0.2026 0.0352 0.1449 0.067 Uiso 1 1 calc R
C26 C 0.12560(16) 0.1770(6) 0.2817(4) 0.0480(14) Uani 1 1 d .
O2 O 0.10475(15) 1.0162(5) 0.0212(3) 0.0851(15) Uani 1 1 d .
O3 O 0.20751(16) 0.7275(7) 0.0774(4) 0.106(2) Uani 1 1 d .
C31 C 0.09760(18) 0.0977(7) 0.2215(4) 0.0672(18) Uani 1 1 d .
H31 H 0.0878 0.1359 0.1723 0.081 Uiso 1 1 calc R
C29 C 0.0973(3) -0.0905(9) 0.3028(9) 0.114(4) Uani 1 1 d .
H29 H 0.0880 -0.1801 0.3103 0.137 Uiso 1 1 calc R
C30 C 0.0837(3) -0.0359(8) 0.2317(7) 0.102(3) Uani 1 1 d .
H30 H 0.0652 -0.0874 0.1900 0.122 Uiso 1 1 calc R
C28 C 0.1253(3) -0.0136(9) 0.3653(6) 0.102(3) Uani 1 1 d .
H28 H 0.1346 -0.0526 0.4142 0.123 Uiso 1 1 calc R
C32 C 0.0000 0.1808(11) 0.2500 0.092(4) Uani 1 2 d S
H32A H -0.0211 0.2436 0.2477 0.111 Uiso 0.50 1 calc PR
H32B H 0.0211 0.2436 0.2523 0.111 Uiso 0.50 1 calc PR
Cl2 Cl 0.01731(6) 0.0791(3) 0.33289(12) 0.0968(6) Uani 1 1 d .

loop_
_atom_site_aniso_label
_atom_site_aniso_U_11
_atom_site_aniso_U_22
_atom_site_aniso_U_33
_atom_site_aniso_U_23
_atom_site_aniso_U_13
_atom_site_aniso_U_12
Re1 0.03711(12) 0.04258(13) 0.03944(12) 0.00276(10) 0.02210(9) 0.00389(9)
Pd1 0.02753(18) 0.0347(2) 0.03223(19) -0.00332(15) 0.01479(15) -0.00159(15)
P4 0.0325(6) 0.0324(6) 0.0369(7) 0.0008(5) 0.0163(6) -0.0005(5)
Cl1 0.0478(8) 0.0701(9) 0.0470(7) 0.0017(7) 0.0310(6) -0.0015(7)
C27 0.093(5) 0.049(4) 0.093(5) 0.023(4) 0.063(4) 0.015(4)
C8 0.054(3) 0.054(4) 0.051(3) 0.008(3) 0.013(3) 0.007(3)
C14 0.033(2) 0.034(3) 0.030(2) 0.000(2) 0.008(2) 0.001(2)
N1 0.032(2) 0.046(3) 0.039(2) -0.010(2) 0.0151(18) -0.0033(18)
C12 0.037(3) 0.081(5) 0.067(4) -0.019(4) 0.024(3) 0.007(3)
C6 0.070(4) 0.055(4) 0.080(4) -0.013(3) 0.054(4) -0.010(3)
C7 0.046(3) 0.041(3) 0.050(3) -0.003(3) 0.027(3) -0.002(2)
O1 0.078(3) 0.065(3) 0.050(3) -0.012(2) 0.028(2) -0.014(2)
C22 0.046(3) 0.065(4) 0.044(3) 0.003(3) 0.009(3) 0.006(3)
C17 0.052(3) 0.067(4) 0.053(3) 0.005(3) 0.034(3) 0.012(3)
C5 0.053(3) 0.058(4) 0.029(3) 0.004(2) 0.014(2) 0.004(3)
C25 0.046(3) 0.042(3) 0.050(3) -0.003(3) 0.020(3) -0.003(2)
C9 0.036(3) 0.045(3) 0.038(3) -0.005(2) 0.012(2) 0.002(2)
C21 0.050(3) 0.053(3) 0.047(3) 0.000(3) 0.016(3) 0.015(3)
C23 0.056(4) 0.063(4) 0.041(3) -0.009(3) 0.012(3) -0.020(3)
C24 0.063(4) 0.049(3) 0.066(4) -0.021(3) 0.027(3) -0.006(3)
C2 0.028(2) 0.039(3) 0.032(2) -0.003(2) 0.012(2) 0.000(2)
C4 0.049(3) 0.063(4) 0.037(3) -0.005(3) 0.025(3) 0.002(3)
C20 0.038(3) 0.044(3) 0.035(3) 0.004(2) 0.019(2) 0.001(2)
C19 0.039(3) 0.043(3) 0.044(3) -0.004(2) 0.017(2) -0.002(2)
C18 0.042(3) 0.069(4) 0.052(3) 0.001(3) 0.025(3) -0.003(3)
C10 0.042(3) 0.064(4) 0.051(3) 0.008(3) 0.018(3) 0.017(3)
C1 0.036(3) 0.047(3) 0.036(3) -0.005(2) 0.013(2) 0.002(2)
C13 0.035(3) 0.064(4) 0.048(3) -0.009(3) 0.019(3) -0.003(3)
C11 0.037(3) 0.078(5) 0.066(4) 0.002(4) 0.006(3) 0.020(3)
C15 0.047(3) 0.039(3) 0.056(3) 0.001(2) 0.026(3) 0.002(2)
C3 0.041(3) 0.041(3) 0.037(3) -0.002(2) 0.021(2) 0.005(2)
C16 0.062(4) 0.047(3) 0.067(4) -0.004(3) 0.036(3) 0.012(3)
C26 0.044(3) 0.040(3) 0.071(4) 0.006(3) 0.036(3) 0.003(2)
O2 0.095(4) 0.054(3) 0.095(4) 0.017(3) 0.034(3) 0.020(3)
O3 0.074(3) 0.118(5) 0.166(6) -0.039(4) 0.090(4) -0.028(3)
C31 0.052(4) 0.053(4) 0.093(5) 0.004(4) 0.029(4) -0.002(3)
C29 0.121(8) 0.040(5) 0.252(14) 0.029(7) 0.146(10) 0.014(5)
C30 0.086(6) 0.038(4) 0.215(11) -0.010(5) 0.098(7) -0.010(4)
C28 0.142(8) 0.065(5) 0.166(9) 0.057(6) 0.128(8) 0.042(5)
C32 0.101(9) 0.059(7) 0.110(9) 0.000 0.041(7) 0.000
Cl2 0.0962(14) 0.1133(17) 0.0763(13) 0.0076(12) 0.0349(11) 0.0150(13)

loop_
_atom_type_symbol
_atom_type_description
_atom_type_scat_dispersion_real
_atom_type_scat_dispersion_imag
_atom_type_scat_source
C C 0.0033 0.0016 'International Tables Vol C Tables 4.2.6.8 and 6.1.1.4'
H H 0.0000 0.0000 'International Tables Vol C Tables 4.2.6.8 and 6.1.1.4'
N N 0.0061 0.0033 'International Tables Vol C Tables 4.2.6.8 and 6.1.1.4'
O O 0.0106 0.0060 'International Tables Vol C Tables 4.2.6.8 and 6.1.1.4'
P P 0.1023 0.0942 'International Tables Vol C Tables 4.2.6.8 and 6.1.1.4'
Cl Cl 0.1484 0.1585 'International Tables Vol C Tables 4.2.6.8 and 6.1.1.4'
Pd Pd -0.9988 1.0072 'International Tables Vol C Tables 4.2.6.8 and 6.1.1.4'
Re Re -1.0185 7.2310 'International Tables Vol C Tables 4.2.6.8 and 6.1.1.4'

loop_
_geom_angle_atom_site_label_1
_geom_angle_atom_site_label_2
_geom_angle_atom_site_label_3
_geom_angle
_geom_angle_site_symmetry_1
C6 Re1 C8 91.5(3) .
C6 Re1 C7 88.4(3) .
C8 Re1 C7 90.5(2) .
C6 Re1 C4 95.1(2) .
C8 Re1 C4 120.9(2) .
C7 Re1 C4 148.2(2) .
C6 Re1 C5 122.7(2) .
C8 Re1 C5 95.0(2) .
C7 Re1 C5 148.1(2) .
C4 Re1 C5 35.66(19) .
C6 Re1 C3 99.6(2) .
C8 Re1 C3 154.9(2) .
C7 Re1 C3 112.2(2) .
C4 Re1 C3 36.09(17) .
C5 Re1 C3 60.01(19) .
C6 Re1 C1 154.6(2) .
C8 Re1 C1 102.9(2) .
C7 Re1 C1 111.9(2) .
C4 Re1 C1 59.52(18) .
C5 Re1 C1 36.30(17) .
C3 Re1 C1 59.42(18) .
C6 Re1 C2 131.6(2) .
C8 Re1 C2 136.7(2) .
C7 Re1 C2 94.27(19) .
C4 Re1 C2 60.21(17) .
C5 Re1 C2 60.92(17) .
C3 Re1 C2 35.67(16) .
C1 Re1 C2 36.33(17) .
C2 Pd1 N1 81.59(17) .
C2 Pd1 P4 97.84(13) .
N1 Pd1 P4 179.19(12) .
C2 Pd1 Cl1 173.10(13) .
N1 Pd1 Cl1 91.61(11) .
P4 Pd1 Cl1 88.97(5) .
C26 P4 C14 104.8(2) .
C26 P4 C20 108.6(3) .
C14 P4 C20 100.9(2) .
C26 P4 Pd1 106.65(18) .
C14 P4 Pd1 120.97(15) .
C20 P4 Pd1 114.15(17) .
C26 C27 C28 118.8(8) .
O2 C8 Re1 178.6(6) .
C19 C14 C15 118.0(5) .
C19 C14 P4 119.8(4) .
C15 C14 P4 122.2(4) .
C13 N1 C9 119.1(4) .
C13 N1 Pd1 127.1(4) .
C9 N1 Pd1 113.7(3) .
C11 C12 C13 119.1(5) .
O3 C6 Re1 177.4(6) .
O1 C7 Re1 177.0(5) .
C23 C22 C21 120.2(5) .
C18 C17 C16 119.8(5) .
C4 C5 C1 107.2(4) .
C4 C5 Re1 72.2(3) .
C1 C5 Re1 72.5(3) .
C20 C25 C24 120.0(5) .
N1 C9 C10 120.6(5) .
N1 C9 C1 113.1(4) .
C10 C9 C1 126.2(5) .
C22 C21 C20 120.7(5) .
C22 C23 C24 119.9(5) .
C23 C24 C25 120.4(6) .
C3 C2 C1 105.9(4) .
C3 C2 Pd1 142.7(4) .
C1 C2 Pd1 111.3(3) .
C3 C2 Re1 71.4(3) .
C1 C2 Re1 71.1(3) .
Pd1 C2 Re1 121.9(2) .
C5 C4 C3 108.8(4) .
C5 C4 Re1 72.1(3) .
C3 C4 Re1 72.5(3) .
C25 C20 C21 118.9(5) .
C25 C20 P4 121.4(4) .
C21 C20 P4 119.7(4) .
C14 C19 C18 121.3(5) .
C17 C18 C19 119.7(5) .
C11 C10 C9 119.0(6) .
C5 C1 C9 131.0(5) .
C5 C1 C2 108.9(4) .
C9 C1 C2 119.8(4) .
C5 C1 Re1 71.2(3) .
C9 C1 Re1 126.4(4) .
C2 C1 Re1 72.6(3) .
N1 C13 C12 122.0(5) .
C12 C11 C10 120.3(6) .
C16 C15 C14 121.3(5) .
C2 C3 C4 109.1(4) .
C2 C3 Re1 72.9(3) .
C4 C3 Re1 71.4(3) .
C15 C16 C17 119.9(5) .
C31 C26 C27 118.6(6) .
C31 C26 P4 118.0(5) .
C27 C26 P4 123.3(5) .
C26 C31 C30 122.5(8) .
C30 C29 C28 120.5(8) .
C29 C30 C31 119.1(9) .
C27 C28 C29 120.5(9) .
Cl2 C32 Cl2 114.7(6) 6_556

loop_
_geom_bond_atom_site_label_1
_geom_bond_atom_site_label_2
_geom_bond_distance
_geom_bond_site_symmetry_2
Re1 C6 1.890(6) .
Re1 C8 1.913(6) .
Re1 C7 1.927(6) .
Re1 C4 2.295(5) .
Re1 C5 2.294(5) .
Re1 C3 2.310(5) .
Re1 C1 2.310(5) .
Re1 C2 2.330(5) .
Pd1 C2 1.992(5) .
Pd1 N1 2.131(4) .
Pd1 P4 2.2544(13) .
Pd1 Cl1 2.3710(13) .
P4 C26 1.822(5) .
P4 C14 1.833(5) .
P4 C20 1.834(5) .
C27 C26 1.385(8) .
C27 C28 1.397(10) .
C8 O2 1.144(7) .
C14 C19 1.377(7) .
C14 C15 1.391(7) .
N1 C13 1.342(6) .
N1 C9 1.360(6) .
C12 C11 1.356(9) .
C12 C13 1.374(8) .
C6 O3 1.145(7) .
C7 O1 1.143(6) .
C22 C23 1.359(8) .
C22 C21 1.371(8) .
C17 C18 1.380(8) .
C17 C16 1.379(8) .
C5 C4 1.405(7) .
C5 C1 1.434(7) .
C25 C20 1.372(7) .
C25 C24 1.382(8) .
C9 C10 1.386(7) .
C9 C1 1.444(7) .
C21 C20 1.389(7) .
C23 C24 1.376(8) .
C2 C3 1.422(6) .
C2 C1 1.447(7) .
C4 C3 1.427(7) .
C19 C18 1.382(7) .
C10 C11 1.375(8) .
C15 C16 1.370(7) .
C26 C31 1.383(8) .
C31 C30 1.379(9) .
C29 C30 1.344(14) .
C29 C28 1.396(14) .
C32 Cl2 1.723(6) 6_556
C32 Cl2 1.723(6) .
